data_4315214
loop_
_publ_author_name
'Anukul Jana'
'Herbert W. Roesky'
'Carola Schulzke'
'Prinson P. Samuel'

_publ_section_title
;
 An Efficient Route for the Synthesis of a Tin(II) Substituted
 Carbodiimide from a Diazo Compound
;
_journal_name_full 'Inorganic Chemistry'
_journal_page_first 3461
_journal_page_last 3464
_journal_paper_doi 10.1021/ic100031d
_journal_volume 49
_journal_year 2010
_chemical_formula_sum 'C37 H50 Fe N4 O4 Si Sn'
_chemical_formula_weight 817.44
_chemical_name_systematic
;
 ?
;
_space_group_IT_number 62
_symmetry_cell_setting orthorhombic
_symmetry_space_group_name_Hall '-P 2ac 2n'
_symmetry_space_group_name_H-M 'P n m a'
_atom_sites_solution_hydrogens geom
_atom_sites_solution_primary direct
_atom_sites_solution_secondary difmap
_audit_creation_method SHELXL-97
_cell_angle_alpha 90.00
_cell_angle_beta 90.00
_cell_angle_gamma 90.00
_cell_formula_units_Z 4
_cell_length_a 23.764(5)
_cell_length_b 16.231(3)
_cell_length_c 10.373(2)
_cell_measurement_reflns_used 15052
_cell_measurement_temperature 133(2)
_cell_measurement_theta_max 51.7
_cell_measurement_theta_min 3.0
_cell_volume 4001.0(14)
_computing_structure_refinement 'SHELXL-97 (Sheldrick, 1997)'
_diffrn_ambient_temperature 133(2)
_diffrn_measured_fraction_theta_full 0.958
_diffrn_measured_fraction_theta_max 0.958
_diffrn_measurement_device_type IPDSII
_diffrn_radiation_monochromator graphite
_diffrn_radiation_source 'fine-focus sealed tube'
_diffrn_radiation_type MoK\a
_diffrn_radiation_wavelength 0.71073
_diffrn_reflns_av_R_equivalents 0.0288
_diffrn_reflns_av_sigmaI/netI 0.0225
_diffrn_reflns_limit_h_max 25
_diffrn_reflns_limit_h_min -29
_diffrn_reflns_limit_k_max 19
_diffrn_reflns_limit_k_min -17
_diffrn_reflns_limit_l_max 11
_diffrn_reflns_limit_l_min -12
_diffrn_reflns_number 14172
_diffrn_reflns_theta_full 25.82
_diffrn_reflns_theta_max 25.82
_diffrn_reflns_theta_min 1.71
_exptl_absorpt_coefficient_mu 1.057
_exptl_absorpt_correction_T_max 0.9064
_exptl_absorpt_correction_T_min 0.6385
_exptl_absorpt_correction_type numerical
_exptl_absorpt_process_details 'face indexed'
_exptl_crystal_colour brown
_exptl_crystal_density_diffrn 1.357
_exptl_crystal_density_method 'not measured'
_exptl_crystal_description block
_exptl_crystal_F_000 1688
_exptl_crystal_size_max 0.50
_exptl_crystal_size_mid 0.28
_exptl_crystal_size_min 0.11
_refine_diff_density_max 2.739
_refine_diff_density_min -2.985
_refine_diff_density_rms 0.092
_refine_ls_extinction_method none
_refine_ls_goodness_of_fit_ref 1.021
_refine_ls_hydrogen_treatment constr
_refine_ls_matrix_type full
_refine_ls_number_parameters 237
_refine_ls_number_reflns 3837
_refine_ls_number_restraints 3
_refine_ls_restrained_S_all 1.021
_refine_ls_R_factor_all 0.0502
_refine_ls_R_factor_gt 0.0421
_refine_ls_shift/su_max 0.001
_refine_ls_shift/su_mean 0.000
_refine_ls_structure_factor_coef Fsqd
_refine_ls_weighting_details 'calc w=1/[\s^2^(Fo^2^)+(0.0566P)^2^+9.2823P] where P=(Fo^2^+2Fc^2^)/3'
_refine_ls_weighting_scheme calc
_refine_ls_wR_factor_gt 0.1049
_refine_ls_wR_factor_ref 0.1091
_reflns_number_gt 3288
_reflns_number_total 3837
_reflns_threshold_expression >2sigma(I)
_cod_data_source_file ic100031d_si_001_2.cif
_cod_data_source_block ja65
_cod_original_cell_volume 4001.3(14)
_cod_database_code 4315214

loop_
_symmetry_equiv_pos_as_xyz
'x, y, z'
'-x+1/2, -y, z+1/2'
'x+1/2, -y+1/2, -z+1/2'
'-x, y+1/2, -z'
'-x, -y, -z'
'x-1/2, y, -z-1/2'
'-x-1/2, y-1/2, z-1/2'
'x, -y-1/2, z'

loop_
_atom_site_label
_atom_site_type_symbol
_atom_site_fract_x
_atom_site_fract_y
_atom_site_fract_z
_atom_site_U_iso_or_equiv
_atom_site_adp_type
_atom_site_occupancy
_atom_site_symmetry_multiplicity
_atom_site_calc_flag
_atom_site_refinement_flags
_atom_site_disorder_assembly
_atom_site_disorder_group
Sn1 Sn 0.582915(13) 0.2500 0.14085(3) 0.02217(12) Uani 1 2 d S . .
Fe1 Fe 0.47891(3) 0.2500 0.15746(7) 0.02555(18) Uani 1 2 d S . .
Si1 Si 0.76598(10) 0.2500 -0.1884(2) 0.0715(7) Uani 1 2 d SD . .
N1 N 0.6152(3) 0.2500 -0.0457(6) 0.0713(15) Uani 1 2 d S A .
N2 N 0.6971(3) 0.2500 -0.1689(6) 0.0713(15) Uani 1 2 d S A .
N3 N 0.63818(11) 0.15843(19) 0.2135(3) 0.0249(6) Uani 1 1 d . . .
O1 O 0.35657(18) 0.2500 0.1662(5) 0.0559(12) Uani 1 2 d S . .
O2 O 0.47352(12) 0.4055(2) 0.3017(3) 0.0415(7) Uani 1 1 d . . .
O3 O 0.47584(17) 0.2500 -0.1269(4) 0.0381(9) Uani 1 2 d S . .
C1 C 0.6567(3) 0.2500 -0.0998(7) 0.0713(15) Uani 1 2 d S . .
C2 C 0.4044(2) 0.2500 0.1616(6) 0.0375(13) Uani 1 2 d S . .
C3 C 0.47903(14) 0.3453(3) 0.2459(4) 0.0316(8) Uani 1 1 d . . .
C4 C 0.4789(2) 0.2500 -0.0160(5) 0.0309(11) Uani 1 2 d S . .
C5 C 0.61641(14) 0.0771(2) 0.2432(3) 0.0265(7) Uani 1 1 d . . .
C6 C 0.60623(15) 0.0210(2) 0.1433(3) 0.0297(8) Uani 1 1 d . . .
C7 C 0.58248(16) -0.0547(3) 0.1746(4) 0.0347(8) Uani 1 1 d . . .
H7 H 0.5749 -0.0934 0.1080 0.042 Uiso 1 1 calc R . .
C8 C 0.56977(17) -0.0747(3) 0.3000(4) 0.0374(9) Uani 1 1 d . . .
H8 H 0.5529 -0.1264 0.3193 0.045 Uiso 1 1 calc R . .
C9 C 0.58151(16) -0.0198(3) 0.3978(4) 0.0380(9) Uani 1 1 d . . .
H9 H 0.5733 -0.0347 0.4843 0.046 Uiso 1 1 calc R . .
C10 C 0.60503(16) 0.0570(3) 0.3726(3) 0.0330(8) Uani 1 1 d . . .
C11 C 0.62018(16) 0.0402(3) 0.0036(3) 0.0332(8) Uani 1 1 d . . .
H11 H 0.6417 0.0931 0.0013 0.040 Uiso 1 1 calc R . .
C12 C 0.56656(18) 0.0514(3) -0.0762(4) 0.0407(10) Uani 1 1 d . . .
H12A H 0.5442 0.0007 -0.0732 0.061 Uiso 1 1 calc R . .
H12B H 0.5767 0.0636 -0.1658 0.061 Uiso 1 1 calc R . .
H12C H 0.5445 0.0971 -0.0409 0.061 Uiso 1 1 calc R . .
C13 C 0.6569(2) -0.0269(3) -0.0566(4) 0.0484(11) Uani 1 1 d . . .
H13A H 0.6905 -0.0351 -0.0035 0.073 Uiso 1 1 calc R . .
H13B H 0.6681 -0.0100 -0.1436 0.073 Uiso 1 1 calc R . .
H13C H 0.6355 -0.0784 -0.0613 0.073 Uiso 1 1 calc R . .
C14 C 0.6181(2) 0.1144(3) 0.4838(4) 0.0457(11) Uani 1 1 d . . .
H14 H 0.6350 0.1661 0.4482 0.055 Uiso 1 1 calc R . .
C15 C 0.5648(2) 0.1372(3) 0.5578(4) 0.0525(12) Uani 1 1 d . . .
H15A H 0.5386 0.1657 0.4999 0.079 Uiso 1 1 calc R . .
H15B H 0.5745 0.1735 0.6299 0.079 Uiso 1 1 calc R . .
H15C H 0.5470 0.0870 0.5909 0.079 Uiso 1 1 calc R . .
C16 C 0.6606(2) 0.0750(5) 0.5768(5) 0.0702(17) Uani 1 1 d . . .
H16A H 0.6436 0.0266 0.6176 0.105 Uiso 1 1 calc R . .
H16B H 0.6711 0.1151 0.6434 0.105 Uiso 1 1 calc R . .
H16C H 0.6943 0.0583 0.5289 0.105 Uiso 1 1 calc R . .
C17 C 0.73253(16) 0.0995(3) 0.2344(4) 0.0398(10) Uani 1 1 d . . .
H17A H 0.7253 0.0736 0.3182 0.060 Uiso 1 1 calc R . .
H17B H 0.7717 0.1182 0.2307 0.060 Uiso 1 1 calc R . .
H17C H 0.7257 0.0595 0.1655 0.060 Uiso 1 1 calc R . .
C18 C 0.69382(14) 0.1723(2) 0.2173(3) 0.0279(8) Uani 1 1 d . . .
C19 C 0.7178(2) 0.2500 0.2081(5) 0.0323(12) Uani 1 2 d S . .
H19 H 0.7572 0.2500 0.1929 0.039 Uiso 1 2 calc SR . .
C20 C 0.7832(5) 0.2500 -0.3628(10) 0.116(5) Uani 1 2 d SD A .
H20A H 0.8242 0.2500 -0.3738 0.175 Uiso 1 2 calc SR . .
H20B H 0.7673 0.2993 -0.4033 0.175 Uiso 0.50 1 calc PR . .
H20C H 0.7673 0.2007 -0.4033 0.175 Uiso 0.50 1 calc PR . .
C21 C 0.7736(4) 0.1376(7) -0.1450(10) 0.069(4) Uani 0.50 1 d PD A 1
H21A H 0.7644 0.1298 -0.0537 0.103 Uiso 1 1 calc R A 1
H21B H 0.8125 0.1199 -0.1606 0.103 Uiso 1 1 calc R A 1
H21C H 0.7480 0.1046 -0.1981 0.103 Uiso 1 1 calc R A 1
C21A C 0.8174(4) 0.2020(8) -0.0724(9) 0.0713(15) Uani 0.50 1 d PD . 2

loop_
_atom_site_aniso_label
_atom_site_aniso_U_11
_atom_site_aniso_U_22
_atom_site_aniso_U_33
_atom_site_aniso_U_23
_atom_site_aniso_U_13
_atom_site_aniso_U_12
Sn1 0.01733(18) 0.0285(2) 0.02068(18) 0.000 -0.00022(11) 0.000
Fe1 0.0180(3) 0.0311(4) 0.0275(4) 0.000 0.0000(3) 0.000
Si1 0.0624(14) 0.0742(16) 0.0778(15) 0.000 0.0448(12) 0.000
N1 0.058(2) 0.106(4) 0.050(2) 0.027(4) 0.0205(17) 0.043(4)
N2 0.058(2) 0.106(4) 0.050(2) 0.027(4) 0.0205(17) 0.043(4)
N3 0.0204(14) 0.0313(17) 0.0229(13) 0.0023(12) -0.0001(10) 0.0020(12)
O1 0.026(2) 0.061(3) 0.080(3) 0.000 0.003(2) 0.000
O2 0.0400(16) 0.0419(18) 0.0427(16) -0.0122(14) 0.0028(12) 0.0052(13)
O3 0.041(2) 0.043(2) 0.030(2) 0.000 -0.0087(16) 0.000
C1 0.058(2) 0.106(4) 0.050(2) 0.027(4) 0.0205(17) 0.043(4)
C2 0.027(3) 0.040(3) 0.046(3) 0.000 0.002(2) 0.000
C3 0.0210(17) 0.043(2) 0.0303(18) 0.0012(17) 0.0006(13) 0.0018(15)
C4 0.019(2) 0.032(3) 0.042(3) 0.000 -0.007(2) 0.000
C5 0.0217(17) 0.030(2) 0.0274(16) 0.0035(14) -0.0006(13) 0.0026(14)
C6 0.0252(17) 0.033(2) 0.0306(18) 0.0002(15) 0.0000(14) 0.0058(15)
C7 0.034(2) 0.031(2) 0.039(2) -0.0031(16) 0.0003(15) 0.0034(16)
C8 0.035(2) 0.031(2) 0.046(2) 0.0060(18) 0.0014(17) -0.0009(17)
C9 0.037(2) 0.046(3) 0.0318(19) 0.0101(17) 0.0009(15) -0.0032(18)
C10 0.0314(19) 0.040(2) 0.0279(18) 0.0040(16) -0.0016(14) -0.0007(16)
C11 0.037(2) 0.034(2) 0.0285(18) -0.0032(16) 0.0039(15) 0.0074(17)
C12 0.044(2) 0.048(3) 0.030(2) -0.0039(18) -0.0054(17) 0.0080(19)
C13 0.054(3) 0.051(3) 0.040(2) -0.003(2) 0.0121(19) 0.019(2)
C14 0.060(3) 0.054(3) 0.0238(18) 0.0034(18) 0.0001(17) -0.020(2)
C15 0.071(3) 0.052(3) 0.034(2) -0.006(2) -0.006(2) 0.007(2)
C16 0.052(3) 0.121(5) 0.037(2) -0.011(3) -0.011(2) -0.005(3)
C17 0.0245(19) 0.049(3) 0.046(2) 0.0052(19) -0.0023(16) 0.0069(17)
C18 0.0217(16) 0.038(2) 0.0239(16) 0.0014(14) -0.0011(13) 0.0049(15)
C19 0.015(2) 0.050(4) 0.032(3) 0.000 0.0004(19) 0.000
C20 0.127(10) 0.115(9) 0.107(8) 0.000 0.087(8) 0.000
C21 0.045(5) 0.108(10) 0.053(6) 0.016(6) 0.011(4) 0.039(6)
C21A 0.058(2) 0.106(4) 0.050(2) 0.027(4) 0.0205(17) 0.043(4)

loop_
_atom_type_symbol
_atom_type_description
_atom_type_scat_dispersion_real
_atom_type_scat_dispersion_imag
_atom_type_scat_source
C C 0.0033 0.0016 'International Tables Vol C Tables 4.2.6.8 and 6.1.1.4'
H H 0.0000 0.0000 'International Tables Vol C Tables 4.2.6.8 and 6.1.1.4'
N N 0.0061 0.0033 'International Tables Vol C Tables 4.2.6.8 and 6.1.1.4'
O O 0.0106 0.0060 'International Tables Vol C Tables 4.2.6.8 and 6.1.1.4'
Si Si 0.0817 0.0704 'International Tables Vol C Tables 4.2.6.8 and 6.1.1.4'
Fe Fe 0.3463 0.8444 'International Tables Vol C Tables 4.2.6.8 and 6.1.1.4'
Sn Sn -0.6537 1.4246 'International Tables Vol C Tables 4.2.6.8 and 6.1.1.4'

loop_
_geom_angle_atom_site_label_1
_geom_angle_atom_site_label_2
_geom_angle_atom_site_label_3
_geom_angle
_geom_angle_site_symmetry_1
_geom_angle_site_symmetry_3
_geom_angle_publ_flag
N1 Sn1 N3 95.87(15) . 8_565 ?
N1 Sn1 N3 95.87(15) . . ?
N3 Sn1 N3 88.93(16) 8_565 . ?
N1 Sn1 Fe1 115.59(18) . . ?
N3 Sn1 Fe1 126.36(8) 8_565 . ?
N3 Sn1 Fe1 126.36(8) . . ?
C2 Fe1 C3 89.38(15) . . ?
C2 Fe1 C3 89.38(15) . 8_565 ?
C3 Fe1 C3 118.7(2) . 8_565 ?
C2 Fe1 C4 91.4(2) . . ?
C3 Fe1 C4 120.67(12) . . ?
C3 Fe1 C4 120.67(12) 8_565 . ?
C2 Fe1 Sn1 177.4(2) . . ?
C3 Fe1 Sn1 91.94(11) . . ?
C3 Fe1 Sn1 91.94(11) 8_565 . ?
C4 Fe1 Sn1 85.98(16) . . ?
N2 Si1 C20 109.8(5) . . ?
N2 Si1 C21A 124.4(4) . . ?
C20 Si1 C21A 118.7(5) . . ?
N2 Si1 C21A 124.4(4) . 8_565 ?
C20 Si1 C21A 118.7(5) . 8_565 ?
C21A Si1 C21A 48.8(9) . 8_565 ?
N2 Si1 C21 93.8(3) . 8_565 ?
C20 Si1 C21 102.2(3) . 8_565 ?
C21A Si1 C21 100.6(6) . 8_565 ?
C21A Si1 C21 52.1(5) 8_565 8_565 ?
N2 Si1 C21 93.8(3) . . ?
C20 Si1 C21 102.2(3) . . ?
C21A Si1 C21 52.1(5) . . ?
C21A Si1 C21 100.6(6) 8_565 . ?
C21 Si1 C21 150.2(7) 8_565 . ?
C1 N1 Sn1 141.2(7) . . ?
C1 N2 Si1 150.3(7) . . ?
C18 N3 C5 119.9(3) . . ?
C18 N3 Sn1 120.2(2) . . ?
C5 N3 Sn1 119.5(2) . . ?
N1 C1 N2 172.9(10) . . ?
O1 C2 Fe1 179.0(6) . . ?
O2 C3 Fe1 173.3(3) . . ?
O3 C4 Fe1 176.3(4) . . ?
C6 C5 C10 121.4(4) . . ?
C6 C5 N3 119.7(3) . . ?
C10 C5 N3 118.8(3) . . ?
C7 C6 C5 118.1(3) . . ?
C7 C6 C11 119.5(3) . . ?
C5 C6 C11 122.4(3) . . ?
C8 C7 C6 121.3(4) . . ?
C7 C8 C9 119.9(4) . . ?
C8 C9 C10 121.5(4) . . ?
C9 C10 C5 117.7(4) . . ?
C9 C10 C14 119.4(3) . . ?
C5 C10 C14 122.9(4) . . ?
C6 C11 C13 111.7(3) . . ?
C6 C11 C12 111.0(3) . . ?
C13 C11 C12 109.8(3) . . ?
C10 C14 C15 111.2(4) . . ?
C10 C14 C16 110.9(4) . . ?
C15 C14 C16 109.3(4) . . ?
N3 C18 C19 123.7(3) . . ?
N3 C18 C17 118.2(3) . . ?
C19 C18 C17 118.0(3) . . ?
C18 C19 C18 130.8(5) 8_565 . ?
C21A C21A Si1 65.6(4) 8_565 . ?

loop_
_geom_bond_atom_site_label_1
_geom_bond_atom_site_label_2
_geom_bond_distance
_geom_bond_site_symmetry_2
_geom_bond_publ_flag
Sn1 N1 2.081(6) . ?
Sn1 N3 2.122(3) 8_565 ?
Sn1 N3 2.122(3) . ?
Sn1 Fe1 2.4777(9) . ?
Fe1 C2 1.770(6) . ?
Fe1 C3 1.799(4) . ?
Fe1 C3 1.799(4) 8_565 ?
Fe1 C4 1.799(6) . ?
Si1 N2 1.649(7) . ?
Si1 C20 1.855(9) . ?
Si1 C21A 1.883(9) . ?
Si1 C21A 1.883(9) 8_565 ?
Si1 C21 1.889(10) 8_565 ?
Si1 C21 1.889(10) . ?
N1 C1 1.136(9) . ?
N2 C1 1.198(9) . ?
N3 C18 1.342(4) . ?
N3 C5 1.451(5) . ?
O1 C2 1.139(7) . ?
O2 C3 1.144(5) . ?
O3 C4 1.153(7) . ?
C5 C6 1.401(5) . ?
C5 C10 1.408(5) . ?
C6 C7 1.391(6) . ?
C6 C11 1.518(5) . ?
C7 C8 1.374(6) . ?
C8 C9 1.379(6) . ?
C9 C10 1.390(6) . ?
C10 C14 1.516(6) . ?
C11 C13 1.528(5) . ?
C11 C12 1.531(5) . ?
C14 C15 1.527(7) . ?
C14 C16 1.536(7) . ?
C17 C18 1.508(5) . ?
C18 C19 1.387(4) . ?
C19 C18 1.387(4) 8_565 ?
C21A C21A 1.56(3) 8_565 ?
